data_7130324
loop_
_publ_author_name
'Ataie, Saeed'
'Ovens, Jeffrey S.'
'Tom Baker, R.'

_publ_section_title
;
 Solvent-free Zn (NSNO) complex-catalysed dihydroboration of nitriles
;
_journal_name_full 'Chemical Communications'
_journal_paper_doi 10.1039/D2CC03517K
_journal_year 2022
_chemical_formula_moiety 'C38 H32 N4 O2 S2 Zn2, 4(C4 H8 O)'
_chemical_formula_sum 'C54 H64 N4 O6 S2 Zn2'
_chemical_formula_weight 1059.95
_space_group_crystal_system triclinic
_space_group_IT_number 2
_space_group_name_Hall '-P 1'
_space_group_name_H-M_alt 'P -1'
_atom_sites_solution_hydrogens geom
_atom_sites_solution_primary direct
_audit_update_record
;
2021-12-17 deposited with the CCDC.	2022-06-27 downloaded from the CCDC.
;
_cell_angle_alpha 88.174(2)
_cell_angle_beta 83.185(2)
_cell_angle_gamma 80.990(2)
_cell_formula_units_Z 1
_cell_length_a 9.9532(13)
_cell_length_b 10.9777(14)
_cell_length_c 12.1123(16)
_cell_measurement_reflns_used 9885
_cell_measurement_temperature 203(2)
_cell_measurement_theta_max 28.71
_cell_measurement_theta_min 2.51
_cell_volume 1297.7(3)
_computing_cell_refinement 'Bruker SAINT'
_computing_data_collection 'Bruker APEX3'
_computing_data_reduction 'Bruker SAINT'
_computing_structure_refinement 'SHELXL-2018/3 (Sheldrick, 2018)'
_computing_structure_solution
; 
 SHELXT 2014/5 (Sheldrick, 2014)
;
_diffrn_ambient_temperature 203(2)
_diffrn_measured_fraction_theta_full 1.000
_diffrn_measured_fraction_theta_max 0.998
_diffrn_measurement_device_type 'Bruker APEX-II CCD'
_diffrn_measurement_method '\w and \phi scans'
_diffrn_radiation_monochromator graphite
_diffrn_radiation_type MoK\a
_diffrn_radiation_wavelength 0.71073
_diffrn_reflns_av_R_equivalents 0.0371
_diffrn_reflns_av_unetI/netI 0.0427
_diffrn_reflns_Laue_measured_fraction_full 1.000
_diffrn_reflns_Laue_measured_fraction_max 0.998
_diffrn_reflns_limit_h_max 14
_diffrn_reflns_limit_h_min -14
_diffrn_reflns_limit_k_max 15
_diffrn_reflns_limit_k_min -15
_diffrn_reflns_limit_l_max 17
_diffrn_reflns_limit_l_min -16
_diffrn_reflns_number 31432
_diffrn_reflns_point_group_measured_fraction_full 1.000
_diffrn_reflns_point_group_measured_fraction_max 0.998
_diffrn_reflns_theta_full 25.242
_diffrn_reflns_theta_max 30.665
_diffrn_reflns_theta_min 1.693
_exptl_absorpt_coefficient_mu 1.057
_exptl_absorpt_correction_T_max 0.7461
_exptl_absorpt_correction_T_min 0.7015
_exptl_absorpt_correction_type multi-scan
_exptl_absorpt_process_details SADABS
_exptl_crystal_colour yellow
_exptl_crystal_density_diffrn 1.356
_exptl_crystal_description block
_exptl_crystal_F_000 556
_exptl_crystal_size_max 0.241
_exptl_crystal_size_mid 0.221
_exptl_crystal_size_min 0.19
_refine_diff_density_max 0.623
_refine_diff_density_min -0.457
_refine_diff_density_rms 0.072
_refine_ls_abs_structure_details none
_refine_ls_extinction_method none
_refine_ls_goodness_of_fit_ref 1.014
_refine_ls_hydrogen_treatment constr
_refine_ls_matrix_type full
_refine_ls_number_parameters 399
_refine_ls_number_reflns 8030
_refine_ls_number_restraints 612
_refine_ls_restrained_S_all 1.044
_refine_ls_R_factor_all 0.0821
_refine_ls_R_factor_gt 0.0487
_refine_ls_shift/su_max 0.001
_refine_ls_shift/su_mean 0.000
_refine_ls_structure_factor_coef Fsqd
_refine_ls_weighting_details 'w=1/[\s^2^(Fo^2^)+(0.0852P)^2^+0.2735P] where P=(Fo^2^+2Fc^2^)/3'
_refine_ls_weighting_scheme calc
_refine_ls_wR_factor_gt 0.1327
_refine_ls_wR_factor_ref 0.1520
_reflns_Friedel_coverage 0.000
_reflns_number_gt 5376
_reflns_number_total 8030
_reflns_threshold_expression 'I > 2\s(I)'
_cod_data_source_file d2cc03517k2.cif
_cod_data_source_block K0572
_cod_database_code 7130324
_shelx_space_group_comment
;
The symmetry employed for this shelxl refinement is uniquely defined
by the following loop, which should always be used as a source of
symmetry information in preference to the above space-group names.
They are only intended as comments.
;
_shelx_shelxl_version_number 2018/3

loop_
_space_group_symop_operation_xyz
'x, y, z'
'-x, -y, -z'

loop_
_atom_site_label
_atom_site_type_symbol
_atom_site_fract_x
_atom_site_fract_y
_atom_site_fract_z
_atom_site_U_iso_or_equiv
_atom_site_adp_type
_atom_site_occupancy
_atom_site_site_symmetry_order
_atom_site_calc_flag
_atom_site_refinement_flags_posn
_atom_site_refinement_flags_adp
_atom_site_refinement_flags_occupancy
_atom_site_disorder_assembly
_atom_site_disorder_group
Zn1 Zn 0.09246(3) 0.52844(3) 0.58868(2) 0.03788(11) Uani 1 1 d . . . . .
C1 C 0.0992(2) 0.6713(2) 0.3797(2) 0.0406(5) Uani 1 1 d . . . . .
S1 S 0.16053(8) 0.48020(7) 0.78609(6) 0.04964(18) Uani 1 1 d . . . . .
N1 N 0.0799(2) 0.6974(2) 0.63602(17) 0.0442(5) Uani 1 1 d . . . . .
O1 O 0.04550(18) 0.57661(17) 0.43054(14) 0.0431(4) Uani 1 1 d . . . . .
C2 C 0.1533(3) 0.6631(3) 0.2673(2) 0.0505(6) Uani 1 1 d . . . . .
H2 H 0.148861 0.592287 0.227014 0.061 Uiso 1 1 calc R U . . .
N2 N 0.2846(2) 0.4306(2) 0.54689(19) 0.0440(5) Uani 1 1 d . . . . .
C6 C 0.1036(3) 0.7769(2) 0.4388(2) 0.0426(6) Uani 1 1 d . . . . .
C5 C 0.1664(3) 0.8707(3) 0.3840(3) 0.0560(7) Uani 1 1 d . . . . .
H5 H 0.171662 0.942217 0.422919 0.067 Uiso 1 1 calc R U . . .
C4 C 0.2213(3) 0.8604(3) 0.2726(3) 0.0637(8) Uani 1 1 d . . . . .
H4 H 0.264035 0.924105 0.237270 0.076 Uiso 1 1 calc R U . . .
C3 C 0.2128(3) 0.7583(3) 0.2158(3) 0.0622(8) Uani 1 1 d . . . . .
H3 H 0.247852 0.752305 0.140265 0.075 Uiso 1 1 calc R U . . .
C9 C -0.0052(4) 0.8405(3) 0.7890(3) 0.0641(8) Uani 1 1 d . . . . .
H9 H -0.034647 0.904141 0.739583 0.077 Uiso 1 1 calc R U . . .
C8 C 0.0559(3) 0.7246(3) 0.7460(2) 0.0485(6) Uani 1 1 d . . . . .
C7 C 0.0366(3) 0.7961(2) 0.5573(2) 0.0497(6) Uani 1 1 d . . . . .
H7A H 0.056715 0.874023 0.583669 0.060 Uiso 1 1 calc R U . . .
H7AB H -0.062851 0.804115 0.557251 0.060 Uiso 1 1 calc R U . . .
C10 C -0.0233(5) 0.8636(4) 0.9024(3) 0.0791(11) Uani 1 1 d . . . . .
H10 H -0.063450 0.942555 0.927559 0.095 Uiso 1 1 calc R U . . .
C11 C 0.0162(4) 0.7730(4) 0.9791(3) 0.0765(11) Uani 1 1 d . . . . .
H11 H 0.004549 0.789799 1.055552 0.092 Uiso 1 1 calc R U . . .
C12 C 0.0729(3) 0.6584(4) 0.9407(2) 0.0631(8) Uani 1 1 d . . . . .
H12 H 0.098811 0.595581 0.992023 0.076 Uiso 1 1 calc R U . . .
C13 C 0.0932(3) 0.6322(3) 0.8277(2) 0.0488(6) Uani 1 1 d . . . . .
C14 C 0.3354(3) 0.4959(3) 0.7240(3) 0.0598(8) Uani 1 1 d . . . . .
H14A H 0.340188 0.583244 0.707710 0.072 Uiso 1 1 calc R U . . .
H14B H 0.399779 0.467396 0.778037 0.072 Uiso 1 1 calc R U . . .
C15 C 0.3775(3) 0.4240(3) 0.6195(2) 0.0493(6) Uani 1 1 d . . . . .
C16 C 0.5079(3) 0.3583(3) 0.5948(3) 0.0649(9) Uani 1 1 d . . . . .
H16 H 0.572382 0.354381 0.646030 0.078 Uiso 1 1 calc R U . . .
C17 C 0.5420(3) 0.2990(3) 0.4950(3) 0.0709(9) Uani 1 1 d . . . . .
H17 H 0.630328 0.254860 0.477183 0.085 Uiso 1 1 calc R U . . .
C18 C 0.4463(3) 0.3046(3) 0.4213(3) 0.0663(9) Uani 1 1 d . . . . .
H18 H 0.467173 0.262938 0.353369 0.080 Uiso 1 1 calc R U . . .
C19 C 0.3188(3) 0.3729(3) 0.4496(3) 0.0524(7) Uani 1 1 d . . . . .
H19 H 0.253712 0.379130 0.398678 0.063 Uiso 1 1 calc R U . . .
O1_1 O 0.4285(7) 0.3758(7) 0.1380(6) 0.181(3) Uani 0.704(6) 1 d D U P A 1
C1_1 C 0.3074(7) 0.3249(9) 0.1101(8) 0.170(3) Uani 0.704(6) 1 d D U P A 1
H1A_1 H 0.248144 0.309351 0.177971 0.204 Uiso 0.704(6) 1 calc R U P A 1
H1AB_1 H 0.254313 0.383116 0.062664 0.204 Uiso 0.704(6) 1 calc R U P A 1
C2_1 C 0.3566(8) 0.2157(8) 0.0545(8) 0.172(4) Uani 0.704(6) 1 d D U P A 1
H2A_1 H 0.355696 0.145560 0.106601 0.207 Uiso 0.704(6) 1 calc R U P A 1
H2B_1 H 0.298553 0.204801 -0.003306 0.207 Uiso 0.704(6) 1 calc R U P A 1
C3_1 C 0.4853(7) 0.2210(8) 0.0083(7) 0.157(3) Uani 0.704(6) 1 d D U P A 1
H3A_1 H 0.485469 0.242418 -0.070832 0.188 Uiso 0.704(6) 1 calc R U P A 1
H3B_1 H 0.542256 0.140396 0.015053 0.188 Uiso 0.704(6) 1 calc R U P A 1
C4_1 C 0.5387(7) 0.3105(9) 0.0629(8) 0.163(3) Uani 0.704(6) 1 d D U P A 1
H4A_1 H 0.575867 0.368157 0.008466 0.196 Uiso 0.704(6) 1 calc R U P A 1
H4AB_1 H 0.612708 0.270986 0.104618 0.196 Uiso 0.704(6) 1 calc R U P A 1
O1_2 O 0.4606(16) 0.2313(16) 0.1590(10) 0.200(6) Uani 0.296(6) 1 d D U P A 2
C1_2 C 0.3319(13) 0.3145(18) 0.1424(12) 0.173(5) Uani 0.296(6) 1 d D U P A 2
H1A_2 H 0.259412 0.266449 0.131817 0.207 Uiso 0.296(6) 1 calc R U P A 2
H1AB_2 H 0.301459 0.367208 0.207257 0.207 Uiso 0.296(6) 1 calc R U P A 2
C2_2 C 0.3604(17) 0.3856(15) 0.0485(13) 0.175(7) Uani 0.296(6) 1 d D U P A 2
H2A_2 H 0.280866 0.400868 0.006603 0.210 Uiso 0.296(6) 1 calc R U P A 2
H2B_2 H 0.381201 0.465324 0.070032 0.210 Uiso 0.296(6) 1 calc R U P A 2
C3_2 C 0.4686(18) 0.3245(17) -0.0147(10) 0.186(7) Uani 0.296(6) 1 d D U P A 2
H3A_2 H 0.531073 0.381744 -0.043442 0.223 Uiso 0.296(6) 1 calc R U P A 2
H3B_2 H 0.437568 0.288034 -0.078175 0.223 Uiso 0.296(6) 1 calc R U P A 2
C4_2 C 0.5371(15) 0.2312(16) 0.0493(12) 0.168(4) Uani 0.296(6) 1 d D U P A 2
H4A_2 H 0.630373 0.246781 0.054858 0.202 Uiso 0.296(6) 1 calc R U P A 2
H4AB_2 H 0.542782 0.150942 0.014410 0.202 Uiso 0.296(6) 1 calc R U P A 2
O1_3 O -0.2148(8) 0.8896(10) 0.3107(9) 0.173(3) Uani 0.497(6) 1 d D U P B 1
C1_3 C -0.3134(10) 0.9959(11) 0.3578(9) 0.154(4) Uani 0.497(6) 1 d D U P B 1
H1A_3 H -0.322700 0.991762 0.439262 0.185 Uiso 0.497(6) 1 calc R U P B 1
H1AB_3 H -0.281902 1.073655 0.333434 0.185 Uiso 0.497(6) 1 calc R U P B 1
C2_3 C -0.4375(8) 0.9886(11) 0.3194(9) 0.131(3) Uani 0.497(6) 1 d D U P B 1
H2A_3 H -0.496855 0.950994 0.376573 0.157 Uiso 0.497(6) 1 calc R U P B 1
H2B_3 H -0.483635 1.071463 0.302380 0.157 Uiso 0.497(6) 1 calc R U P B 1
C3_3 C -0.4142(9) 0.9199(11) 0.2273(8) 0.137(4) Uani 0.497(6) 1 d D U P B 1
H3A_3 H -0.431181 0.972678 0.162066 0.164 Uiso 0.497(6) 1 calc R U P B 1
H3B_3 H -0.476687 0.858685 0.232721 0.164 Uiso 0.497(6) 1 calc R U P B 1
C4_3 C -0.2782(11) 0.8598(12) 0.2151(9) 0.168(5) Uani 0.497(6) 1 d D U P B 1
H4A_3 H -0.228833 0.887674 0.146391 0.201 Uiso 0.497(6) 1 calc R U P B 1
H4AB_3 H -0.275705 0.770418 0.211299 0.201 Uiso 0.497(6) 1 calc R U P B 1
O1_4 O -0.2685(10) 0.9045(11) 0.3705(7) 0.187(4) Uani 0.503(6) 1 d D U P B 2
C1_4 C -0.4082(10) 0.9704(11) 0.3588(8) 0.161(4) Uani 0.503(6) 1 d D U P B 2
H1A_4 H -0.470200 0.911447 0.349187 0.193 Uiso 0.503(6) 1 calc R U P B 2
H1AB_4 H -0.444327 1.019375 0.424998 0.193 Uiso 0.503(6) 1 calc R U P B 2
C2_4 C -0.3962(9) 1.0464(9) 0.2657(8) 0.123(3) Uani 0.503(6) 1 d D U P B 2
H2A_4 H -0.476919 1.049982 0.225838 0.148 Uiso 0.503(6) 1 calc R U P B 2
H2B_4 H -0.390084 1.130176 0.288078 0.148 Uiso 0.503(6) 1 calc R U P B 2
C3_4 C -0.2828(11) 1.0007(12) 0.1993(7) 0.165(5) Uani 0.503(6) 1 d D U P B 2
H3A_4 H -0.231129 1.067360 0.173966 0.198 Uiso 0.503(6) 1 calc R U P B 2
H3B_4 H -0.308221 0.963573 0.133816 0.198 Uiso 0.503(6) 1 calc R U P B 2
C4_4 C -0.2010(11) 0.9113(12) 0.2579(9) 0.169(4) Uani 0.503(6) 1 d D U P B 2
H4A_4 H -0.109945 0.934240 0.258931 0.203 Uiso 0.503(6) 1 calc R U P B 2
H4AB_4 H -0.190534 0.830994 0.222067 0.203 Uiso 0.503(6) 1 calc R U P B 2

loop_
_atom_site_aniso_label
_atom_site_aniso_U_11
_atom_site_aniso_U_22
_atom_site_aniso_U_33
_atom_site_aniso_U_23
_atom_site_aniso_U_13
_atom_site_aniso_U_12
Zn1 0.03978(17) 0.03986(17) 0.03663(17) -0.00167(11) -0.01889(12) -0.00308(11)
C1 0.0351(12) 0.0494(14) 0.0386(12) 0.0067(11) -0.0167(10) -0.0025(10)
S1 0.0588(4) 0.0528(4) 0.0407(3) 0.0071(3) -0.0208(3) -0.0095(3)
N1 0.0585(13) 0.0401(11) 0.0352(11) -0.0015(9) -0.0167(10) -0.0028(10)
O1 0.0481(10) 0.0483(10) 0.0382(9) 0.0056(8) -0.0198(8) -0.0142(8)
C2 0.0486(15) 0.0631(17) 0.0405(14) 0.0028(13) -0.0141(12) -0.0042(13)
N2 0.0399(11) 0.0451(12) 0.0477(12) 0.0000(10) -0.0172(9) 0.0007(9)
C6 0.0417(13) 0.0421(13) 0.0454(14) 0.0075(11) -0.0186(11) -0.0021(10)
C5 0.0603(17) 0.0482(16) 0.0630(19) 0.0140(14) -0.0231(15) -0.0097(13)
C4 0.0597(19) 0.069(2) 0.065(2) 0.0257(17) -0.0146(15) -0.0175(16)
C3 0.0499(16) 0.088(2) 0.0469(16) 0.0171(16) -0.0056(13) -0.0084(16)
C9 0.087(2) 0.0563(18) 0.0483(17) -0.0130(14) -0.0150(16) -0.0019(16)
C8 0.0564(16) 0.0508(15) 0.0409(14) -0.0071(12) -0.0143(12) -0.0080(12)
C7 0.0620(17) 0.0399(13) 0.0467(15) 0.0005(11) -0.0176(13) 0.0018(12)
C10 0.098(3) 0.079(2) 0.058(2) -0.0239(19) -0.0121(19) -0.001(2)
C11 0.086(3) 0.102(3) 0.0412(17) -0.0218(18) -0.0124(17) -0.004(2)
C12 0.068(2) 0.086(2) 0.0389(15) 0.0014(15) -0.0183(14) -0.0138(17)
C13 0.0538(15) 0.0579(16) 0.0384(13) -0.0033(12) -0.0157(12) -0.0118(13)
C14 0.0476(15) 0.079(2) 0.0578(17) 0.0005(16) -0.0285(14) -0.0086(14)
C15 0.0437(14) 0.0508(15) 0.0564(16) 0.0081(13) -0.0232(12) -0.0054(11)
C16 0.0452(16) 0.069(2) 0.082(2) 0.0135(18) -0.0283(16) -0.0009(14)
C17 0.0466(17) 0.072(2) 0.088(3) 0.0008(19) -0.0105(17) 0.0107(15)
C18 0.0569(18) 0.065(2) 0.073(2) -0.0107(17) -0.0069(16) 0.0048(15)
C19 0.0466(15) 0.0546(16) 0.0553(17) -0.0064(13) -0.0124(13) 0.0001(12)
O1_1 0.160(5) 0.222(7) 0.174(6) -0.089(5) 0.013(4) -0.070(4)
C1_1 0.123(5) 0.211(6) 0.180(7) -0.055(5) 0.003(5) -0.040(4)
C2_1 0.116(5) 0.218(7) 0.194(8) -0.074(6) 0.015(5) -0.069(5)
C3_1 0.120(4) 0.204(7) 0.159(6) -0.070(5) 0.011(4) -0.070(5)
C4_1 0.127(5) 0.213(7) 0.165(6) -0.072(5) 0.012(4) -0.081(5)
O1_2 0.178(8) 0.229(11) 0.170(8) -0.007(8) 0.024(7) 0.012(8)
C1_2 0.142(7) 0.213(8) 0.161(8) -0.025(7) 0.001(7) -0.027(7)
C2_2 0.134(10) 0.219(11) 0.165(10) -0.016(8) 0.000(8) -0.020(8)
C3_2 0.157(10) 0.220(11) 0.173(10) -0.021(8) 0.018(7) -0.024(8)
C4_2 0.134(6) 0.201(8) 0.169(7) -0.031(6) 0.012(6) -0.045(6)
O1_3 0.150(5) 0.193(6) 0.162(6) -0.008(6) -0.018(5) 0.019(5)
C1_3 0.125(6) 0.189(8) 0.153(8) -0.051(7) -0.040(5) -0.008(5)
C2_3 0.106(5) 0.158(6) 0.124(6) -0.006(5) -0.022(4) 0.001(5)
C3_3 0.109(6) 0.168(8) 0.135(7) -0.016(6) -0.025(5) -0.015(6)
C4_3 0.136(6) 0.190(9) 0.159(7) -0.035(7) -0.003(6) 0.026(6)
O1_4 0.167(6) 0.198(7) 0.169(6) 0.029(6) 0.012(5) 0.023(6)
C1_4 0.155(6) 0.159(7) 0.143(7) 0.025(5) 0.032(5) 0.015(5)
C2_4 0.116(6) 0.119(6) 0.123(6) 0.000(5) 0.011(4) -0.002(5)
C3_4 0.116(7) 0.208(9) 0.149(7) 0.022(6) 0.026(5) 0.009(6)
C4_4 0.152(7) 0.187(7) 0.150(7) -0.013(6) 0.000(5) 0.023(6)

loop_
_atom_type_symbol
_atom_type_description
_atom_type_scat_dispersion_real
_atom_type_scat_dispersion_imag
_atom_type_scat_source
C C 0.0033 0.0016 'International Tables Vol C Tables 4.2.6.8 and 6.1.1.4'
H H 0.0000 0.0000 'International Tables Vol C Tables 4.2.6.8 and 6.1.1.4'
N N 0.0061 0.0033 'International Tables Vol C Tables 4.2.6.8 and 6.1.1.4'
O O 0.0106 0.0060 'International Tables Vol C Tables 4.2.6.8 and 6.1.1.4'
S S 0.1246 0.1234 'International Tables Vol C Tables 4.2.6.8 and 6.1.1.4'
Zn Zn 0.2839 1.4301 'International Tables Vol C Tables 4.2.6.8 and 6.1.1.4'

loop_
_geom_angle_atom_site_label_1
_geom_angle_atom_site_label_2
_geom_angle_atom_site_label_3
_geom_angle
_geom_angle_site_symmetry_1
_geom_angle_site_symmetry_3
_geom_angle_publ_flag
N1 Zn1 O1 133.08(9) . 2_566 ?
N1 Zn1 N2 117.72(9) . . ?
O1 Zn1 N2 109.20(9) 2_566 . ?
N1 Zn1 O1 94.49(8) . . ?
O1 Zn1 O1 78.01(8) 2_566 . ?
N2 Zn1 O1 98.21(8) . . ?
N1 Zn1 S1 82.48(6) . . ?
O1 Zn1 S1 105.78(5) 2_566 . ?
N2 Zn1 S1 81.21(6) . . ?
O1 Zn1 S1 176.16(5) . . ?
N1 Zn1 Zn1 118.73(6) . 2_566 ?
O1 Zn1 Zn1 40.09(5) 2_566 2_566 ?
N2 Zn1 Zn1 107.50(6) . 2_566 ?
O1 Zn1 Zn1 37.92(5) . 2_566 ?
S1 Zn1 Zn1 145.87(2) . 2_566 ?
O1 C1 C6 120.1(2) . . ?
O1 C1 C2 120.0(2) . . ?
C6 C1 C2 119.8(3) . . ?
C13 S1 C14 102.32(15) . . ?
C13 S1 Zn1 90.85(9) . . ?
C14 S1 Zn1 85.46(9) . . ?
C8 N1 C7 117.1(2) . . ?
C8 N1 Zn1 120.06(18) . . ?
C7 N1 Zn1 117.58(16) . . ?
C1 O1 Zn1 139.66(14) . 2_566 ?
C1 O1 Zn1 117.75(14) . . ?
Zn1 O1 Zn1 101.99(8) 2_566 . ?
C3 C2 C1 120.3(3) . . ?
C3 C2 H2 119.9 . . ?
C1 C2 H2 119.9 . . ?
C19 N2 C15 119.3(2) . . ?
C19 N2 Zn1 121.64(18) . . ?
C15 N2 Zn1 119.04(19) . . ?
C1 C6 C5 118.1(3) . . ?
C1 C6 C7 122.4(2) . . ?
C5 C6 C7 119.4(3) . . ?
C4 C5 C6 121.3(3) . . ?
C4 C5 H5 119.3 . . ?
C6 C5 H5 119.3 . . ?
C3 C4 C5 119.7(3) . . ?
C3 C4 H4 120.2 . . ?
C5 C4 H4 120.2 . . ?
C4 C3 C2 120.8(3) . . ?
C4 C3 H3 119.6 . . ?
C2 C3 H3 119.6 . . ?
C10 C9 C8 122.0(3) . . ?
C10 C9 H9 119.0 . . ?
C8 C9 H9 119.0 . . ?
N1 C8 C9 124.7(3) . . ?
N1 C8 C13 120.2(3) . . ?
C9 C8 C13 115.1(3) . . ?
N1 C7 C6 114.9(2) . . ?
N1 C7 H7A 108.6 . . ?
C6 C7 H7A 108.6 . . ?
N1 C7 H7AB 108.6 . . ?
C6 C7 H7AB 108.6 . . ?
H7A C7 H7AB 107.5 . . ?
C11 C10 C9 121.5(4) . . ?
C11 C10 H10 119.2 . . ?
C9 C10 H10 119.2 . . ?
C12 C11 C10 118.2(3) . . ?
C12 C11 H11 120.9 . . ?
C10 C11 H11 120.9 . . ?
C11 C12 C13 121.8(3) . . ?
C11 C12 H12 119.1 . . ?
C13 C12 H12 119.1 . . ?
C12 C13 C8 121.3(3) . . ?
C12 C13 S1 118.7(2) . . ?
C8 C13 S1 119.9(2) . . ?
C15 C14 S1 112.5(2) . . ?
C15 C14 H14A 109.1 . . ?
S1 C14 H14A 109.1 . . ?
C15 C14 H14B 109.1 . . ?
S1 C14 H14B 109.1 . . ?
H14A C14 H14B 107.8 . . ?
N2 C15 C16 120.8(3) . . ?
N2 C15 C14 116.7(2) . . ?
C16 C15 C14 122.4(3) . . ?
C17 C16 C15 119.5(3) . . ?
C17 C16 H16 120.3 . . ?
C15 C16 H16 120.3 . . ?
C16 C17 C18 119.7(3) . . ?
C16 C17 H17 120.2 . . ?
C18 C17 H17 120.2 . . ?
C17 C18 C19 118.3(3) . . ?
C17 C18 H18 120.8 . . ?
C19 C18 H18 120.8 . . ?
N2 C19 C18 122.4(3) . . ?
N2 C19 H19 118.8 . . ?
C18 C19 H19 118.8 . . ?
C4_1 O1_1 C1_1 102.5(5) . . ?
C2_1 C1_1 O1_1 106.8(5) . . ?
C2_1 C1_1 H1A_1 110.4 . . ?
O1_1 C1_1 H1A_1 110.4 . . ?
C2_1 C1_1 H1AB_1 110.4 . . ?
O1_1 C1_1 H1AB_1 110.4 . . ?
H1A_1 C1_1 H1AB_1 108.6 . . ?
C3_1 C2_1 C1_1 108.2(5) . . ?
C3_1 C2_1 H2A_1 110.1 . . ?
C1_1 C2_1 H2A_1 110.1 . . ?
C3_1 C2_1 H2B_1 110.1 . . ?
C1_1 C2_1 H2B_1 110.1 . . ?
H2A_1 C2_1 H2B_1 108.4 . . ?
C2_1 C3_1 C4_1 109.2(5) . . ?
C2_1 C3_1 H3A_1 109.8 . . ?
C4_1 C3_1 H3A_1 109.8 . . ?
C2_1 C3_1 H3B_1 109.8 . . ?
C4_1 C3_1 H3B_1 109.8 . . ?
H3A_1 C3_1 H3B_1 108.3 . . ?
C3_1 C4_1 O1_1 107.9(5) . . ?
C3_1 C4_1 H4A_1 110.1 . . ?
O1_1 C4_1 H4A_1 110.1 . . ?
C3_1 C4_1 H4AB_1 110.1 . . ?
O1_1 C4_1 H4AB_1 110.1 . . ?
H4A_1 C4_1 H4AB_1 108.4 . . ?
C4_2 O1_2 C1_2 102.2(5) . . ?
C2_2 C1_2 O1_2 106.7(5) . . ?
C2_2 C1_2 H1A_2 110.4 . . ?
O1_2 C1_2 H1A_2 110.4 . . ?
C2_2 C1_2 H1AB_2 110.4 . . ?
O1_2 C1_2 H1AB_2 110.4 . . ?
H1A_2 C1_2 H1AB_2 108.6 . . ?
C3_2 C2_2 C1_2 108.4(5) . . ?
C3_2 C2_2 H2A_2 110.0 . . ?
C1_2 C2_2 H2A_2 110.0 . . ?
C3_2 C2_2 H2B_2 110.0 . . ?
C1_2 C2_2 H2B_2 110.0 . . ?
H2A_2 C2_2 H2B_2 108.4 . . ?
C2_2 C3_2 C4_2 109.5(5) . . ?
C2_2 C3_2 H3A_2 109.8 . . ?
C4_2 C3_2 H3A_2 109.8 . . ?
C2_2 C3_2 H3B_2 109.8 . . ?
C4_2 C3_2 H3B_2 109.8 . . ?
H3A_2 C3_2 H3B_2 108.2 . . ?
C3_2 C4_2 O1_2 107.9(5) . . ?
C3_2 C4_2 H4A_2 110.1 . . ?
O1_2 C4_2 H4A_2 110.1 . . ?
C3_2 C4_2 H4AB_2 110.1 . . ?
O1_2 C4_2 H4AB_2 110.1 . . ?
H4A_2 C4_2 H4AB_2 108.4 . . ?
C4_3 O1_3 C1_3 101.9(5) . . ?
C2_3 C1_3 O1_3 106.7(5) . . ?
C2_3 C1_3 H1A_3 110.4 . . ?
O1_3 C1_3 H1A_3 110.4 . . ?
C2_3 C1_3 H1AB_3 110.4 . . ?
O1_3 C1_3 H1AB_3 110.4 . . ?
H1A_3 C1_3 H1AB_3 108.6 . . ?
C3_3 C2_3 C1_3 108.8(5) . . ?
C3_3 C2_3 H2A_3 109.9 . . ?
C1_3 C2_3 H2A_3 109.9 . . ?
C3_3 C2_3 H2B_3 109.9 . . ?
C1_3 C2_3 H2B_3 109.9 . . ?
H2A_3 C2_3 H2B_3 108.3 . . ?
C2_3 C3_3 C4_3 109.7(5) . . ?
C2_3 C3_3 H3A_3 109.7 . . ?
C4_3 C3_3 H3A_3 109.7 . . ?
C2_3 C3_3 H3B_3 109.7 . . ?
C4_3 C3_3 H3B_3 109.7 . . ?
H3A_3 C3_3 H3B_3 108.2 . . ?
C3_3 C4_3 O1_3 107.7(5) . . ?
C3_3 C4_3 H4A_3 110.2 . . ?
O1_3 C4_3 H4A_3 110.2 . . ?
C3_3 C4_3 H4AB_3 110.2 . . ?
O1_3 C4_3 H4AB_3 110.2 . . ?
H4A_3 C4_3 H4AB_3 108.5 . . ?
C4_4 O1_4 C1_4 101.9(5) . . ?
C2_4 C1_4 O1_4 106.5(5) . . ?
C2_4 C1_4 H1A_4 110.4 . . ?
O1_4 C1_4 H1A_4 110.4 . . ?
C2_4 C1_4 H1AB_4 110.4 . . ?
O1_4 C1_4 H1AB_4 110.4 . . ?
H1A_4 C1_4 H1AB_4 108.6 . . ?
C3_4 C2_4 C1_4 108.6(5) . . ?
C3_4 C2_4 H2A_4 110.0 . . ?
C1_4 C2_4 H2A_4 110.0 . . ?
C3_4 C2_4 H2B_4 110.0 . . ?
C1_4 C2_4 H2B_4 110.0 . . ?
H2A_4 C2_4 H2B_4 108.4 . . ?
C2_4 C3_4 C4_4 109.7(5) . . ?
C2_4 C3_4 H3A_4 109.7 . . ?
C4_4 C3_4 H3A_4 109.7 . . ?
C2_4 C3_4 H3B_4 109.7 . . ?
C4_4 C3_4 H3B_4 109.7 . . ?
H3A_4 C3_4 H3B_4 108.2 . . ?
C3_4 C4_4 O1_4 107.7(5) . . ?
C3_4 C4_4 H4A_4 110.2 . . ?
O1_4 C4_4 H4A_4 110.2 . . ?
C3_4 C4_4 H4AB_4 110.2 . . ?
O1_4 C4_4 H4AB_4 110.2 . . ?
H4A_4 C4_4 H4AB_4 108.5 . . ?

loop_
_geom_bond_atom_site_label_1
_geom_bond_atom_site_label_2
_geom_bond_distance
_geom_bond_site_symmetry_2
_geom_bond_publ_flag
Zn1 N1 1.940(2) . ?
Zn1 O1 1.9643(17) 2_566 ?
Zn1 N2 2.056(2) . ?
Zn1 O1 2.0585(17) . ?
Zn1 S1 2.5784(8) . ?
Zn1 Zn1 3.1267(6) 2_566 ?
C1 O1 1.341(3) . ?
C1 C6 1.392(4) . ?
C1 C2 1.404(4) . ?
S1 C13 1.763(3) . ?
S1 C14 1.843(3) . ?
N1 C8 1.360(3) . ?
N1 C7 1.468(3) . ?
C2 C3 1.378(5) . ?
C2 H2 0.9400 . ?
N2 C19 1.338(4) . ?
N2 C15 1.342(3) . ?
C6 C5 1.396(4) . ?
C6 C7 1.515(4) . ?
C5 C4 1.396(5) . ?
C5 H5 0.9400 . ?
C4 C3 1.353(5) . ?
C4 H4 0.9400 . ?
C3 H3 0.9400 . ?
C9 C10 1.390(4) . ?
C9 C8 1.409(4) . ?
C9 H9 0.9400 . ?
C8 C13 1.432(4) . ?
C7 H7A 0.9800 . ?
C7 H7AB 0.9800 . ?
C10 C11 1.382(6) . ?
C10 H10 0.9400 . ?
C11 C12 1.368(5) . ?
C11 H11 0.9400 . ?
C12 C13 1.393(4) . ?
C12 H12 0.9400 . ?
C14 C15 1.496(4) . ?
C14 H14A 0.9800 . ?
C14 H14B 0.9800 . ?
C15 C16 1.386(4) . ?
C16 C17 1.372(5) . ?
C16 H16 0.9400 . ?
C17 C18 1.373(5) . ?
C17 H17 0.9400 . ?
C18 C19 1.380(4) . ?
C18 H18 0.9400 . ?
C19 H19 0.9400 . ?
O1_1 C4_1 1.451(6) . ?
O1_1 C1_1 1.483(6) . ?
C1_1 C2_1 1.386(6) . ?
C1_1 H1A_1 0.9800 . ?
C1_1 H1AB_1 0.9800 . ?
C2_1 C3_1 1.345(6) . ?
C2_1 H2A_1 0.9800 . ?
C2_1 H2B_1 0.9800 . ?
C3_1 C4_1 1.404(6) . ?
C3_1 H3A_1 0.9800 . ?
C3_1 H3B_1 0.9800 . ?
C4_1 H4A_1 0.9800 . ?
C4_1 H4AB_1 0.9800 . ?
O1_2 C4_2 1.451(6) . ?
O1_2 C1_2 1.483(6) . ?
C1_2 C2_2 1.386(6) . ?
C1_2 H1A_2 0.9800 . ?
C1_2 H1AB_2 0.9800 . ?
C2_2 C3_2 1.344(6) . ?
C2_2 H2A_2 0.9800 . ?
C2_2 H2B_2 0.9800 . ?
C3_2 C4_2 1.404(6) . ?
C3_2 H3A_2 0.9800 . ?
C3_2 H3B_2 0.9800 . ?
C4_2 H4A_2 0.9800 . ?
C4_2 H4AB_2 0.9800 . ?
O1_3 C4_3 1.452(6) . ?
O1_3 C1_3 1.484(7) . ?
C1_3 C2_3 1.385(6) . ?
C1_3 H1A_3 0.9800 . ?
C1_3 H1AB_3 0.9800 . ?
C2_3 C3_3 1.343(6) . ?
C2_3 H2A_3 0.9800 . ?
C2_3 H2B_3 0.9800 . ?
C3_3 C4_3 1.403(6) . ?
C3_3 H3A_3 0.9800 . ?
C3_3 H3B_3 0.9800 . ?
C4_3 H4A_3 0.9800 . ?
C4_3 H4AB_3 0.9800 . ?
O1_4 C4_4 1.452(6) . ?
O1_4 C1_4 1.484(7) . ?
C1_4 C2_4 1.386(6) . ?
C1_4 H1A_4 0.9800 . ?
C1_4 H1AB_4 0.9800 . ?
C2_4 C3_4 1.344(6) . ?
C2_4 H2A_4 0.9800 . ?
C2_4 H2B_4 0.9800 . ?
C3_4 C4_4 1.404(6) . ?
C3_4 H3A_4 0.9800 . ?
C3_4 H3B_4 0.9800 . ?
C4_4 H4A_4 0.9800 . ?
C4_4 H4AB_4 0.9800 . ?

loop_
_geom_hbond_atom_site_label_D
_geom_hbond_atom_site_label_H
_geom_hbond_atom_site_label_A
_geom_hbond_distance_DH
_geom_hbond_distance_HA
_geom_hbond_distance_DA
_geom_hbond_angle_DHA
_geom_hbond_site_symmetry_A
_geom_hbond_publ_flag
C18 H18 O1_2^b 0.94 2.40 3.284(15) 156.4 . yes
C4_3^a H4AB_3^a S1 0.98 2.81 3.733(12) 157.0 2_566 yes
C2_4^b H2A_4^b O1_2^b 0.98 2.15 2.680(16) 112.2 1_465 yes

loop_
_geom_torsion_atom_site_label_1
_geom_torsion_atom_site_label_2
_geom_torsion_atom_site_label_3
_geom_torsion_atom_site_label_4
_geom_torsion
_geom_torsion_site_symmetry_1
_geom_torsion_site_symmetry_2
_geom_torsion_site_symmetry_3
_geom_torsion_site_symmetry_4
_geom_torsion_publ_flag
C6 C1 O1 Zn1 127.4(2) . . . 2_566 ?
C2 C1 O1 Zn1 -53.7(4) . . . 2_566 ?
C6 C1 O1 Zn1 -41.7(3) . . . . ?
C2 C1 O1 Zn1 137.1(2) . . . . ?
O1 C1 C2 C3 -177.8(2) . . . . ?
C6 C1 C2 C3 1.1(4) . . . . ?
O1 C1 C6 C5 177.0(2) . . . . ?
C2 C1 C6 C5 -1.9(4) . . . . ?
O1 C1 C6 C7 -6.4(4) . . . . ?
C2 C1 C6 C7 174.7(2) . . . . ?
C1 C6 C5 C4 1.0(4) . . . . ?
C7 C6 C5 C4 -175.7(3) . . . . ?
C6 C5 C4 C3 0.7(5) . . . . ?
C5 C4 C3 C2 -1.5(5) . . . . ?
C1 C2 C3 C4 0.6(5) . . . . ?
C7 N1 C8 C9 -1.0(4) . . . . ?
Zn1 N1 C8 C9 -154.7(3) . . . . ?
C7 N1 C8 C13 178.9(3) . . . . ?
Zn1 N1 C8 C13 25.1(4) . . . . ?
C10 C9 C8 N1 -178.1(3) . . . . ?
C10 C9 C8 C13 2.1(5) . . . . ?
C8 N1 C7 C6 161.3(2) . . . . ?
Zn1 N1 C7 C6 -44.3(3) . . . . ?
C1 C6 C7 N1 55.2(3) . . . . ?
C5 C6 C7 N1 -128.2(3) . . . . ?
C8 C9 C10 C11 -0.9(6) . . . . ?
C9 C10 C11 C12 -0.8(7) . . . . ?
C10 C11 C12 C13 1.1(6) . . . . ?
C11 C12 C13 C8 0.2(5) . . . . ?
C11 C12 C13 S1 -177.5(3) . . . . ?
N1 C8 C13 C12 178.4(3) . . . . ?
C9 C8 C13 C12 -1.7(4) . . . . ?
N1 C8 C13 S1 -3.9(4) . . . . ?
C9 C8 C13 S1 175.9(2) . . . . ?
C14 S1 C13 C12 -108.4(3) . . . . ?
Zn1 S1 C13 C12 166.1(2) . . . . ?
C14 S1 C13 C8 73.9(3) . . . . ?
Zn1 S1 C13 C8 -11.6(2) . . . . ?
C13 S1 C14 C15 -138.5(2) . . . . ?
Zn1 S1 C14 C15 -48.6(2) . . . . ?
C19 N2 C15 C16 0.0(4) . . . . ?
Zn1 N2 C15 C16 179.6(2) . . . . ?
C19 N2 C15 C14 176.9(3) . . . . ?
Zn1 N2 C15 C14 -3.6(4) . . . . ?
S1 C14 C15 N2 43.9(3) . . . . ?
S1 C14 C15 C16 -139.3(3) . . . . ?
N2 C15 C16 C17 -0.2(5) . . . . ?
C14 C15 C16 C17 -176.9(3) . . . . ?
C15 C16 C17 C18 -0.6(6) . . . . ?
C16 C17 C18 C19 1.5(6) . . . . ?
C15 N2 C19 C18 1.0(5) . . . . ?
Zn1 N2 C19 C18 -178.5(2) . . . . ?
C17 C18 C19 N2 -1.8(5) . . . . ?
C4_1 O1_1 C1_1 C2_1 18.3(10) . . . . ?
O1_1 C1_1 C2_1 C3_1 -24.3(10) . . . . ?
C1_1 C2_1 C3_1 C4_1 20.3(10) . . . . ?
C2_1 C3_1 C4_1 O1_1 -8.0(10) . . . . ?
C1_1 O1_1 C4_1 C3_1 -6.5(10) . . . . ?
C4_2 O1_2 C1_2 C2_2 -20.6(11) . . . . ?
O1_2 C1_2 C2_2 C3_2 23.7(11) . . . . ?
C1_2 C2_2 C3_2 C4_2 -17.0(13) . . . . ?
C2_2 C3_2 C4_2 O1_2 3.1(14) . . . . ?
C1_2 O1_2 C4_2 C3_2 10.7(13) . . . . ?
C4_3 O1_3 C1_3 C2_3 22.0(9) . . . . ?
O1_3 C1_3 C2_3 C3_3 -21.5(11) . . . . ?
C1_3 C2_3 C3_3 C4_3 11.8(13) . . . . ?
C2_3 C3_3 C4_3 O1_3 3.0(13) . . . . ?
C1_3 O1_3 C4_3 C3_3 -15.1(10) . . . . ?
C4_4 O1_4 C1_4 C2_4 -22.9(9) . . . . ?
O1_4 C1_4 C2_4 C3_4 23.2(11) . . . . ?
C1_4 C2_4 C3_4 C4_4 -13.6(13) . . . . ?
C2_4 C3_4 C4_4 O1_4 -1.8(13) . . . . ?
C1_4 O1_4 C4_4 C3_4 15.0(10) . . . . ?
